data_1538779
loop_
_publ_author_name
'Knurr, R.A.'
'Bailey, S.W.'

_publ_section_title
;
 Refinement of Mn-substituted muscovite and phlogopite
;
_journal_name_full 'Clays and Clay Minerals (29,1981-)'
_journal_page_first 7
_journal_page_last 16
_journal_volume 34
_journal_year 1986
_chemical_formula_sum 'Al1.33 F0.1 Fe0.17 H1.9 K0.86 Mg2.52 Mn0.13 Na0.1 O11.9 Si2.8'
_chemical_name_systematic
;
(K.86 Na.1) (Mg2.52 Mn.13 Al.13 Fe.17) (Al1.2 Si2.8) O10 F.1 (O H)1.9
;
_space_group_IT_number 12
_symmetry_space_group_name_Hall '-C 2y'
_symmetry_space_group_name_H-M 'C 1 2/m 1'
_cell_angle_alpha 90
_cell_angle_beta 99.9
_cell_angle_gamma 90
_cell_formula_units_Z 2
_cell_length_a 5.316
_cell_length_b 9.221
_cell_length_c 10.282
_cell_volume 496.507
_citation_journal_id_ASTM CLCMAB
_cod_data_source_file Knurr_CLCMAB_1986_1540.cif
_cod_data_source_block H1.9Al1.33F0.1Fe0.17K0.86Mg2.52Mn0.13Na0.1O11.9Si2.8
_cod_original_cell_volume 496.5066
_cod_original_formula_sum
;
H1.9 Al1.33 F0.1 Fe0.17 K0.86 Mg2.52 Mn0.13 Na0.1 O11.9 Si2.8
;
_cod_database_code 1538779

loop_
_symmetry_equiv_pos_as_xyz
x,y,z
-x,y,-z
-x,-y,-z
x,-y,z
x+1/2,y+1/2,z
-x+1/2,y+1/2,-z
-x+1/2,-y+1/2,-z
x+1/2,-y+1/2,z

loop_
_atom_site_label
_atom_site_type_symbol
_atom_site_fract_x
_atom_site_fract_y
_atom_site_fract_z
_atom_site_occupancy
_atom_site_U_iso_or_equiv
O3 O-2 0.1302 0.3331 0.3917 1 0.0
K1 K+1 0 0 0 0.84 0.0
Na1 Na+1 0 0 0 0.1 0.0
F1 F-1 0.1392 0 0.3993 0.05 0.0
Mn1 Mn+2 0 0.5 0.5 0.043 0.0
Al1 Al+3 0.0754 0.33318 0.22758 0.3 0.0
Mg2 Mg+2 0 0.168 0.5 0.84 0.0
Fe2 Fe+3 0 0.168 0.5 0.057 0.0
Si1 Si+4 0.0754 0.33318 0.22758 0.7 0.0
Al3 Al+3 0 0.168 0.5 0.043 0.0
Mn2 Mn+2 0 0.168 0.5 0.043 0.0
Fe1 Fe+3 0 0.5 0.5 0.057 0.0
Mg1 Mg+2 0 0.5 0.5 0.84 0.0
H1 H+1 0.12 0 0.325 0.95 0.0
O1 O-2 0.3321 0.2753 0.1703 1 0.0
O4 O-2 0.1392 0 0.3993 0.95 0.0
Al2 Al+3 0 0.5 0.5 0.043 0.0
O2 O-2 0.0065 0.5 0.1709 1 0.0
